data_1544899
loop_
_publ_author_name
'Yoshiasa, A.'
'Matsumoto, T.'

_publ_section_title
;
 The crystal structure of vesuvianite from Nakatatsu mine: reinvestigation
 of the cation site-populations and of the hydroxyl groups Sample:
 reanalyzed data of Coda et al. (1970)
;
_journal_name_full 'Mineralogical Journal'
_journal_page_first 1
_journal_page_last 12
_journal_volume 13
_journal_year 1986
_chemical_formula_sum 'Al8.9 Ca18.6 Fe1.4 H2 Mg2.1 Mn0.3 O73 Si18.2'
_chemical_name_common Ca19(Fe,Mn)(OH)2(Mg,Al)8Al4(OH)8(SiO4)19(Si2O7)4
_chemical_name_mineral 'natural vesuvianite'
_space_group_IT_number 126
_space_group_name_H-M_alt 'P 4/n n c'
_symmetry_space_group_name_Hall '-P 4a 2bc'
_symmetry_space_group_name_H-M 'P 4/n n c :2'
_cell_angle_alpha 90
_cell_angle_beta 90
_cell_angle_gamma 90
_cell_formula_units_Z 2
_cell_length_a 15.565
_cell_length_b 15.565
_cell_length_c 11.816
_cell_volume 2862.653
_cod_data_source_file vesuvianite2.cif
_cod_data_source_block vesuvianite
_cod_original_formula_sum 'Ca18.6 Mn0.3 Fe1.4 Al8.9 Mg2.1 Si18.2 O73 H2'
_cod_database_code 1544899

loop_
_space_group_symop_operation_xyz
'x, y, z'
'-x, -y, -z'
'-x+1/2, -y+1/2, z'
'x+1/2, y+1/2, -z'
'-y+1/2, x, z'
'y+1/2, -x, -z'
'y, -x+1/2, z'
'-y, x+1/2, -z'
'-x+1/2, y, -z+1/2'
'x+1/2, -y, z+1/2'
'x, -y+1/2, -z+1/2'
'-x, y+1/2, z+1/2'
'y, x, -z+1/2'
'-y, -x, z+1/2'
'-y+1/2, -x+1/2, -z+1/2'
'y+1/2, x+1/2, z+1/2'

loop_
_atom_site_label
_atom_site_occupancy
_atom_site_fract_x
_atom_site_fract_y
_atom_site_fract_z
_atom_site_adp_type
_atom_site_B_iso_or_equiv
_atom_site_type_symbol
Ca1 1.0 -0.250000 0.250000 0.250000 Biso 0.964812 Ca
Ca2 1.0 -0.18910(10) 0.04430(10) 0.3797(2) Biso 0.955015 Ca
Ca3 1.0 -0.10160(10) -0.18180(10) 0.8870(2) Biso 1.703632 Ca
C 0.4920 -0.250000 -0.250000 0.1491(7) Biso 1.006434 Ca
B 0.4180 -0.250000 -0.250000 0.0339(4) Biso 0.820061 Fe
AlFe 0.9090 -0.11240(10) 0.12090(10) 0.1262(2) Biso 0.789229 Al
AlFe 0.0910 -0.11240(10) 0.12090(10) 0.1262(2) Biso 0.789229 Fe
A 1.0 0.000000 0.000000 0.000000 Biso 0.843928 Al
Si1 1.0 -0.250000 0.250000 0.000000 Biso 0.812717 Si
Si2 1.0 -0.18070(10) 0.04070(10) 0.8714(2) Biso 0.741378 Si
Si3 1.0 -0.0840(2) -0.1511(2) 0.3647(2) Biso 0.994434 Si
O1 1.0 -0.2202(4) 0.1731(4) 0.0853(5) Biso 1.055043 O
O2 1.0 -0.1168(4) 0.1600(4) 0.2794(7) Biso 1.352186 O
O3 1.0 -0.0478(4) 0.2225(4) 0.0752(7) Biso 1.123921 O
O4 1.0 -0.0613(4) 0.1068(4) 0.4702(5) Biso 1.070050 O
O5 1.0 -0.1708(4) 0.0139(4) 0.1777(7) Biso 1.660311 O
O6 1.0 -0.1201(4) -0.2722(4) 0.0590(5) Biso 1.590940 O
O7 1.0 0.0556(4) 0.1728(4) 0.3213(7) Biso 1.294359 O
O8 1.0 -0.0608(4) -0.0916(4) 0.0665(7) Biso 1.179821 O
O9 1.0 -0.1452(4) -0.1452(4) 0.250000 Biso 1.268680 O
O10 1.0 -0.250000 -0.250000 0.8658(11) Biso 3.128252 F
O11 1.0 -0.0040(4) 0.0606(4) 0.1363(5) Biso 1.156770 O

loop_
_atom_site_aniso_label
_atom_site_aniso_U_11
_atom_site_aniso_U_22
_atom_site_aniso_U_33
_atom_site_aniso_U_12
_atom_site_aniso_U_13
_atom_site_aniso_U_23
Ca1 0.36583 0.24469 0.11309 0.00000 0.00000 0.00000
Ca2 0.25923 0.27134 0.18569 -0.00969 -0.00184 0.01471
Ca3 0.31737 0.39490 0.56545 0.08964 -0.14897 -0.17472
C 0.19382 0.19382 0.36719 0.00000 0.00000 0.00000
B 0.16232 0.16232 0.29041 0.00000 0.00000 0.00000
AlFe 0.21320 0.24469 0.13403 0.02423 0.01103 -0.03678
AlFe 0.21320 0.24469 0.13403 0.02423 0.01103 -0.03678
A 0.20835 0.22773 0.19686 0.03392 0.00184 -0.00184
Si1 0.23985 0.23985 0.12984 0.00000 0.00000 0.00000
Si2 0.19139 0.21804 0.14660 0.02665 0.01471 0.00368
Si3 0.33918 0.24469 0.16196 0.04845 -0.01103 -0.02391
O1 0.37309 0.24227 0.17592 0.00242 -0.12506 -0.01655
O2 0.27861 0.27619 0.45934 0.01211 -0.02023 0.07908
O3 0.34887 0.26650 0.22758 0.06299 -0.03310 -0.00552
O4 0.25438 0.26892 0.27924 0.00000 -0.05885 0.07908
O5 0.34887 0.61294 0.28342 0.04119 0.06805 -0.00736
O6 0.64201 0.32222 0.22897 0.04845 0.08644 0.08828
O7 0.37067 0.35856 0.24154 0.02665 -0.01471 -0.03862
O8 0.37309 0.27861 0.23316 -0.03392 0.03494 0.05517
O9 0.36825 0.36825 0.21501 -0.09206 0.02207 -0.02207
O10 0.66139 0.66139 1.02340 0.00000 0.00000 0.00000
O11 0.24711 0.42639 0.19407 -0.15990 0.02759 -0.08644
